data_7059793
loop_
_publ_author_name
'Song, Li-Cheng'
'Chen, Wei'
'Feng, Li'

_publ_section_title
;
 Two heterodinuclear NiFe-based sulfenate complexes mimicking an
 S-oxygenated intermediate of an O2-tolerant [NiFe]-H2ase: synthesis,
 structures, and reactivity
;
_journal_issue 33
_journal_name_full 'New Journal of Chemistry'
_journal_page_first 14015
_journal_page_last 14023
_journal_paper_doi 10.1039/D0NJ02586K
_journal_volume 44
_journal_year 2020
_chemical_formula_moiety 'C13 H26 N2 Ni O2 S2, 1.5(C H2 Cl2)'
_chemical_formula_sum 'C14.5 H29 Cl3 N2 Ni O2 S2'
_chemical_formula_weight 492.58
_space_group_crystal_system triclinic
_space_group_IT_number 2
_space_group_name_Hall '-P 1'
_space_group_name_H-M_alt 'P -1'
_atom_sites_solution_hydrogens geom
_audit_creation_date 2020-04-03
_audit_creation_method
;
Olex2 1.2
(compiled 2018.05.29 svn.r3508 for OlexSys, GUI svn.r5506)
;
_audit_update_record
;
2020-04-20 deposited with the CCDC.	2020-07-20 downloaded from the CCDC.
;
_cell_angle_alpha 83.97(3)
_cell_angle_beta 89.15(3)
_cell_angle_gamma 74.77(3)
_cell_formula_units_Z 4
_cell_length_a 12.423(3)
_cell_length_b 12.854(3)
_cell_length_c 14.255(3)
_cell_measurement_reflns_used 6451
_cell_measurement_temperature 113.1500
_cell_measurement_theta_max 27.8187
_cell_measurement_theta_min 1.4366
_cell_volume 2184.0(9)
_computing_cell_refinement 'CrystalClear (Rigaku Inc., 2008)'
_computing_data_collection 'CrystalClear (Rigaku Inc., 2008)'
_computing_data_reduction 'CrystalClear (Rigaku Inc., 2008)'
_computing_molecular_graphics 'Olex2 (Dolomanov et al., 2009)'
_computing_publication_material 'Olex2 (Dolomanov et al., 2009)'
_computing_structure_refinement 'ShelXL (Sheldrick, 2015)'
_computing_structure_solution 'ShelXT (Sheldrick, 2015)'
_diffrn_ambient_temperature 113.15
_diffrn_measured_fraction_theta_full 0.998
_diffrn_measured_fraction_theta_max 0.991
_diffrn_measurement_device_type 'Bruker P4'
_diffrn_measurement_method '\w scans'
_diffrn_radiation_monochromator graphite
_diffrn_radiation_type MoK\a
_diffrn_radiation_wavelength 0.71073
_diffrn_reflns_av_R_equivalents 0.0470
_diffrn_reflns_av_unetI/netI 0.0590
_diffrn_reflns_Laue_measured_fraction_full 0.998
_diffrn_reflns_Laue_measured_fraction_max 0.991
_diffrn_reflns_limit_h_max 16
_diffrn_reflns_limit_h_min -16
_diffrn_reflns_limit_k_max 16
_diffrn_reflns_limit_k_min -16
_diffrn_reflns_limit_l_max 18
_diffrn_reflns_limit_l_min -18
_diffrn_reflns_number 25894
_diffrn_reflns_point_group_measured_fraction_full 0.998
_diffrn_reflns_point_group_measured_fraction_max 0.991
_diffrn_reflns_theta_full 25.242
_diffrn_reflns_theta_max 27.836
_diffrn_reflns_theta_min 1.699
_exptl_absorpt_coefficient_mu 1.457
_exptl_absorpt_correction_T_max 1.0000
_exptl_absorpt_correction_T_min 0.6948
_exptl_absorpt_correction_type multi-scan
_exptl_absorpt_process_details CrystalClear
_exptl_crystal_colour 'clear light red'
_exptl_crystal_colour_lustre clear
_exptl_crystal_colour_modifier light
_exptl_crystal_colour_primary red
_exptl_crystal_density_diffrn 1.498
_exptl_crystal_description block
_exptl_crystal_F_000 1028
_exptl_crystal_size_max 0.05
_exptl_crystal_size_mid 0.04
_exptl_crystal_size_min 0.03
_refine_diff_density_max 0.652
_refine_diff_density_min -0.945
_refine_diff_density_rms 0.090
_refine_ls_extinction_method none
_refine_ls_goodness_of_fit_ref 1.019
_refine_ls_hydrogen_treatment constr
_refine_ls_matrix_type full
_refine_ls_number_parameters 460
_refine_ls_number_reflns 10287
_refine_ls_number_restraints 1
_refine_ls_restrained_S_all 1.019
_refine_ls_R_factor_all 0.0610
_refine_ls_R_factor_gt 0.0460
_refine_ls_shift/su_max 0.001
_refine_ls_shift/su_mean 0.000
_refine_ls_structure_factor_coef Fsqd
_refine_ls_weighting_details 'w=1/[\s^2^(Fo^2^)+(0.0651P)^2^] where P=(Fo^2^+2Fc^2^)/3'
_refine_ls_weighting_scheme calc
_refine_ls_wR_factor_gt 0.1130
_refine_ls_wR_factor_ref 0.1224
_reflns_Friedel_coverage 0.000
_reflns_number_gt 7867
_reflns_number_total 10287
_reflns_threshold_expression 'I > 2\s(I)'
_cod_data_source_file d0nj02586k2.cif
_cod_data_source_block 3
_cod_depositor_comments
;Adding full bibliography for 7059789--7059793.cif.

 Adding full bibliography for 7059789--7059793.cif.
;
_cod_original_cell_volume 2183.9(8)
_cod_original_formula_sum 'C14.50 H29 Cl3 N2 Ni O2 S2'
_cod_database_code 7059793
_shelx_shelxl_version_number 2018/3
_shelx_space_group_comment
;
The symmetry employed for this shelxl refinement is uniquely defined
by the following loop, which should always be used as a source of
symmetry information in preference to the above space-group names.
They are only intended as comments.
;
_shelx_estimated_absorpt_t_max 0.958
_shelx_estimated_absorpt_t_min 0.931
_olex2_refinement_description
;
1. Fixed Uiso
 At 1.2 times of:
  All C(H,H) groups, All C(H,H,H,H) groups
 At 1.5 times of:
  All C(H,H,H) groups
2. Restrained distances
 Cl6-C29 \\sim Cl6A-C29
 with sigma of 0.02
3. Others
 Sof(H29C)=Sof(H29D)=Sof(Cl6A)=1-FVAR(1)
 Sof(Cl6)=Sof(H29A)=Sof(H29B)=FVAR(1)
4.a Secondary CH2 refined with riding coordinates:
 C4(H4A,H4B), C5(H5A,H5B), C6(H6A,H6B), C7(H7A,H7B), C8(H8A,H8B), C9(H9A,H9B),
 C10(H10A,H10B), C17(H17A,H17B), C18(H18A,H18B), C19(H19A,H19B), C20(H20A,H20B),
  C21(H21A,H21B), C22(H22A,H22B), C23(H23A,H23B), C27(H27A,H27B), C28(H28A,
 H28B), C29(H29A,H29B), C29(H29C,H29D)
4.b Idealised Me refined as rotating group:
 C2(H2A,H2B,H2C), C3(H3A,H3B,H3C), C12(H12A,H12B,H12C), C13(H13A,H13B,H13C),
 C15(H15A,H15B,H15C), C16(H16A,H16B,H16C), C25(H25A,H25B,H25C), C26(H26A,H26B,
 H26C)
;
_olex2_submission_special_instructions 'No special instructions were received'

loop_
_space_group_symop_operation_xyz
'x, y, z'
'-x, -y, -z'

loop_
_atom_site_label
_atom_site_type_symbol
_atom_site_fract_x
_atom_site_fract_y
_atom_site_fract_z
_atom_site_U_iso_or_equiv
_atom_site_adp_type
_atom_site_occupancy
_atom_site_site_symmetry_order
_atom_site_calc_flag
_atom_site_refinement_flags_posn
_atom_site_refinement_flags_adp
_atom_site_refinement_flags_occupancy
_atom_site_disorder_assembly
_atom_site_disorder_group
Ni1 Ni 0.75673(3) 0.40528(3) 0.78406(2) 0.01921(9) Uani 1 1 d . . . . .
S2 S 0.63301(6) 0.52214(6) 0.69877(5) 0.02653(16) Uani 1 1 d . . . . .
S1 S 0.77641(5) 0.28008(6) 0.69507(5) 0.02195(15) Uani 1 1 d . . . . .
O1 O 0.72604(16) 0.19402(17) 0.73798(15) 0.0302(5) Uani 1 1 d . . . . .
O2 O 0.75665(17) 0.30532(18) 0.59299(14) 0.0333(5) Uani 1 1 d . . . . .
N2 N 0.75320(18) 0.50351(18) 0.87881(16) 0.0222(5) Uani 1 1 d . . . . .
N1 N 0.87304(18) 0.30750(18) 0.86588(15) 0.0211(5) Uani 1 1 d . . . . .
C1 C 0.5948(2) 0.6307(2) 0.7782(2) 0.0293(6) Uani 1 1 d . . . . .
C2 C 0.4872(2) 0.6259(3) 0.8318(2) 0.0387(8) Uani 1 1 d . . . . .
H2A H 0.425053 0.639700 0.786648 0.058 Uiso 1 1 calc GR . . . .
H2B H 0.470912 0.681007 0.876260 0.058 Uiso 1 1 calc GR . . . .
H2C H 0.497341 0.553921 0.866393 0.058 Uiso 1 1 calc GR . . . .
C3 C 0.5744(3) 0.7409(3) 0.7186(2) 0.0397(8) Uani 1 1 d . . . . .
H3A H 0.641844 0.744508 0.683314 0.060 Uiso 1 1 calc GR . . . .
H3B H 0.555864 0.799070 0.760014 0.060 Uiso 1 1 calc GR . . . .
H3C H 0.512340 0.749305 0.674266 0.060 Uiso 1 1 calc GR . . . .
C4 C 0.6960(2) 0.6185(2) 0.8433(2) 0.0268(6) Uani 1 1 d . . . . .
H4A H 0.750647 0.651257 0.808560 0.032 Uiso 1 1 calc R . . . .
H4B H 0.671007 0.659726 0.898064 0.032 Uiso 1 1 calc R . . . .
C5 C 0.6958(2) 0.4628(2) 0.9637(2) 0.0279(6) Uani 1 1 d . . . . .
H5A H 0.623786 0.452457 0.943379 0.033 Uiso 1 1 calc R . . . .
H5B H 0.679631 0.518142 1.008973 0.033 Uiso 1 1 calc R . . . .
C6 C 0.7656(3) 0.3570(3) 1.0128(2) 0.0305(7) Uani 1 1 d . . . . .
H6A H 0.719145 0.329141 1.061094 0.037 Uiso 1 1 calc R . . . .
H6B H 0.828193 0.372158 1.046296 0.037 Uiso 1 1 calc R . . . .
C7 C 0.8137(2) 0.2681(2) 0.94995(19) 0.0264(6) Uani 1 1 d . . . . .
H7A H 0.866829 0.207363 0.987311 0.032 Uiso 1 1 calc R . . . .
H7B H 0.752651 0.240178 0.927542 0.032 Uiso 1 1 calc R . . . .
C8 C 0.8737(2) 0.4929(2) 0.9042(2) 0.0281(6) Uani 1 1 d . . . . .
H8A H 0.878564 0.511059 0.969571 0.034 Uiso 1 1 calc R . . . .
H8B H 0.902974 0.544464 0.861379 0.034 Uiso 1 1 calc R . . . .
C9 C 0.9445(2) 0.3766(2) 0.8961(2) 0.0270(6) Uani 1 1 d . . . . .
H9A H 1.004081 0.377949 0.849482 0.032 Uiso 1 1 calc R . . . .
H9B H 0.980339 0.344753 0.957835 0.032 Uiso 1 1 calc R . . . .
C10 C 0.9411(2) 0.2108(2) 0.8210(2) 0.0255(6) Uani 1 1 d . . . . .
H10A H 0.917502 0.145664 0.846490 0.031 Uiso 1 1 calc R . . . .
H10B H 1.020663 0.198778 0.838122 0.031 Uiso 1 1 calc R . . . .
C11 C 0.9285(2) 0.2250(2) 0.7135(2) 0.0248(6) Uani 1 1 d . . . . .
C12 C 0.9676(3) 0.1169(3) 0.6718(2) 0.0397(8) Uani 1 1 d . . . . .
H12A H 0.931862 0.064360 0.704888 0.060 Uiso 1 1 calc GR . . . .
H12B H 1.048811 0.089783 0.679085 0.060 Uiso 1 1 calc GR . . . .
H12C H 0.947300 0.127179 0.604654 0.060 Uiso 1 1 calc GR . . . .
C13 C 0.9848(2) 0.3093(3) 0.6665(2) 0.0343(7) Uani 1 1 d . . . . .
H13A H 0.978460 0.311981 0.597757 0.051 Uiso 1 1 calc GR . . . .
H13B H 1.063808 0.289082 0.685156 0.051 Uiso 1 1 calc GR . . . .
H13C H 0.948284 0.380632 0.686370 0.051 Uiso 1 1 calc GR . . . .
Ni2 Ni 0.26089(3) 0.40096(3) 0.73024(2) 0.01947(9) Uani 1 1 d . . . . .
S4 S 0.13704(6) 0.52486(6) 0.78901(5) 0.02677(16) Uani 1 1 d . . . . .
S3 S 0.27688(5) 0.28416(5) 0.84918(5) 0.02127(14) Uani 1 1 d . . . . .
O3 O 0.22227(16) 0.19894(16) 0.83079(15) 0.0296(5) Uani 1 1 d . . . . .
O4 O 0.25820(17) 0.31771(17) 0.94483(13) 0.0291(4) Uani 1 1 d . . . . .
N4 N 0.26106(19) 0.4915(2) 0.61294(16) 0.0248(5) Uani 1 1 d . . . . .
N3 N 0.37482(18) 0.29516(19) 0.66887(16) 0.0227(5) Uani 1 1 d . . . . .
C14 C 0.1073(2) 0.6310(2) 0.6876(2) 0.0292(6) Uani 1 1 d . . . . .
C15 C -0.0030(3) 0.6345(3) 0.6387(2) 0.0404(8) Uani 1 1 d . . . . .
H15A H 0.000375 0.562976 0.618770 0.061 Uiso 1 1 calc GR . . . .
H15B H -0.015300 0.688452 0.583326 0.061 Uiso 1 1 calc GR . . . .
H15C H -0.064639 0.654150 0.682685 0.061 Uiso 1 1 calc GR . . . .
C16 C 0.0955(3) 0.7417(3) 0.7246(3) 0.0425(8) Uani 1 1 d . . . . .
H16A H 0.032124 0.756618 0.767427 0.064 Uiso 1 1 calc GR . . . .
H16B H 0.082942 0.798479 0.671366 0.064 Uiso 1 1 calc GR . . . .
H16C H 0.163937 0.740416 0.758533 0.064 Uiso 1 1 calc GR . . . .
C17 C 0.2093(3) 0.6094(2) 0.6237(2) 0.0302(7) Uani 1 1 d . . . . .
H17A H 0.187014 0.648363 0.560410 0.036 Uiso 1 1 calc R . . . .
H17B H 0.266497 0.640073 0.649486 0.036 Uiso 1 1 calc R . . . .
C18 C 0.2009(2) 0.4490(3) 0.5415(2) 0.0305(7) Uani 1 1 d . . . . .
H18A H 0.186659 0.500928 0.483843 0.037 Uiso 1 1 calc R . . . .
H18B H 0.127824 0.443494 0.567093 0.037 Uiso 1 1 calc R . . . .
C19 C 0.2667(3) 0.3381(3) 0.5156(2) 0.0313(7) Uani 1 1 d . . . . .
H19A H 0.217308 0.309468 0.477321 0.038 Uiso 1 1 calc R . . . .
H19B H 0.329157 0.348420 0.474941 0.038 Uiso 1 1 calc R . . . .
C20 C 0.3145(2) 0.2526(2) 0.5968(2) 0.0281(6) Uani 1 1 d . . . . .
H20A H 0.253089 0.226764 0.627974 0.034 Uiso 1 1 calc R . . . .
H20B H 0.366837 0.189889 0.571608 0.034 Uiso 1 1 calc R . . . .
C21 C 0.3819(2) 0.4750(3) 0.5859(2) 0.0299(6) Uani 1 1 d . . . . .
H21A H 0.413308 0.527606 0.614684 0.036 Uiso 1 1 calc R . . . .
H21B H 0.387208 0.488100 0.516537 0.036 Uiso 1 1 calc R . . . .
C22 C 0.4496(2) 0.3586(3) 0.6198(2) 0.0291(6) Uani 1 1 d . . . . .
H22A H 0.484887 0.321952 0.565142 0.035 Uiso 1 1 calc R . . . .
H22B H 0.509565 0.361117 0.663845 0.035 Uiso 1 1 calc R . . . .
C23 C 0.4401(2) 0.2006(2) 0.7355(2) 0.0288(6) Uani 1 1 d . . . . .
H23A H 0.519948 0.184106 0.718645 0.035 Uiso 1 1 calc R . . . .
H23B H 0.413477 0.135789 0.727721 0.035 Uiso 1 1 calc R . . . .
C24 C 0.4282(2) 0.2237(2) 0.8382(2) 0.0253(6) Uani 1 1 d . . . . .
C25 C 0.4869(2) 0.3086(3) 0.8627(2) 0.0324(7) Uani 1 1 d . . . . .
H25A H 0.454504 0.377510 0.824600 0.049 Uiso 1 1 calc GR . . . .
H25B H 0.566624 0.283730 0.849391 0.049 Uiso 1 1 calc GR . . . .
H25C H 0.477036 0.318670 0.929776 0.049 Uiso 1 1 calc GR . . . .
C26 C 0.4652(3) 0.1184(3) 0.9039(2) 0.0388(8) Uani 1 1 d . . . . .
H26A H 0.448268 0.133576 0.969268 0.058 Uiso 1 1 calc GR . . . .
H26B H 0.545700 0.087546 0.897990 0.058 Uiso 1 1 calc GR . . . .
H26C H 0.425376 0.066573 0.886654 0.058 Uiso 1 1 calc GR . . . .
Cl1 Cl 0.31918(9) 0.89327(8) 0.91057(8) 0.0612(3) Uani 1 1 d . . . . .
Cl2 Cl 0.28690(9) 0.94704(10) 0.70768(8) 0.0656(3) Uani 1 1 d . . . . .
C27 C 0.2240(3) 0.9590(3) 0.8194(3) 0.0517(10) Uani 1 1 d . . . . .
H27A H 0.195761 1.036656 0.828717 0.062 Uiso 1 1 calc R . . . .
H27B H 0.159671 0.926859 0.821756 0.062 Uiso 1 1 calc R . . . .
Cl3 Cl 0.08052(9) 0.07224(10) 0.05433(9) 0.0731(3) Uani 1 1 d . . . . .
Cl4 Cl 0.23115(16) 0.10977(13) 0.19184(11) 0.1066(6) Uani 1 1 d . . . . .
C28 C 0.2046(4) 0.1031(5) 0.0768(4) 0.0853(17) Uani 1 1 d . . . . .
H28A H 0.266699 0.047584 0.052405 0.102 Uiso 1 1 calc R . . . .
H28B H 0.203672 0.173719 0.041195 0.102 Uiso 1 1 calc R . . . .
Cl5 Cl 0.83111(12) -0.07371(11) 0.54767(11) 0.0893(4) Uani 1 1 d . . . . .
Cl6 Cl 0.6015(8) 0.0711(15) 0.5159(7) 0.091(3) Uani 0.46(4) 1 d D . P A 1
C29 C 0.7358(3) 0.0505(4) 0.5602(3) 0.0620(12) Uani 1 1 d D . . . .
H29A H 0.730325 0.059958 0.628255 0.074 Uiso 0.46(4) 1 calc R . P A 1
H29B H 0.767196 0.108432 0.529160 0.074 Uiso 0.46(4) 1 calc R . P A 1
H29C H 0.742041 0.072089 0.624097 0.074 Uiso 0.54(4) 1 calc R . P A 2
H29D H 0.750044 0.107578 0.513153 0.074 Uiso 0.54(4) 1 calc R . P A 2
Cl6A Cl 0.6041(7) 0.0324(19) 0.5421(19) 0.124(5) Uani 0.54(4) 1 d D . P A 2

loop_
_atom_site_aniso_label
_atom_site_aniso_U_11
_atom_site_aniso_U_22
_atom_site_aniso_U_33
_atom_site_aniso_U_23
_atom_site_aniso_U_13
_atom_site_aniso_U_12
Ni1 0.01713(17) 0.02177(18) 0.01970(17) -0.00587(13) 0.00173(13) -0.00545(14)
S2 0.0268(4) 0.0254(4) 0.0258(3) -0.0062(3) -0.0032(3) -0.0025(3)
S1 0.0190(3) 0.0243(3) 0.0237(3) -0.0081(3) 0.0027(3) -0.0057(3)
O1 0.0273(10) 0.0265(11) 0.0407(12) -0.0091(9) 0.0065(9) -0.0120(9)
O2 0.0349(12) 0.0397(13) 0.0248(10) -0.0103(9) -0.0019(9) -0.0064(10)
N2 0.0229(11) 0.0223(12) 0.0224(11) -0.0038(9) 0.0014(9) -0.0072(10)
N1 0.0197(11) 0.0239(12) 0.0208(11) -0.0033(9) 0.0024(9) -0.0073(9)
C1 0.0277(15) 0.0265(15) 0.0316(15) -0.0088(12) 0.0054(12) -0.0016(12)
C2 0.0246(15) 0.044(2) 0.0455(19) -0.0143(16) 0.0056(14) -0.0014(14)
C3 0.046(2) 0.0265(16) 0.0415(18) -0.0032(14) -0.0039(16) -0.0010(15)
C4 0.0279(15) 0.0230(14) 0.0300(15) -0.0087(12) 0.0019(12) -0.0054(12)
C5 0.0301(15) 0.0316(16) 0.0253(14) -0.0086(12) 0.0099(12) -0.0123(13)
C6 0.0369(16) 0.0356(17) 0.0205(13) -0.0058(12) 0.0066(12) -0.0112(14)
C7 0.0279(14) 0.0294(15) 0.0210(13) -0.0012(11) 0.0021(11) -0.0066(12)
C8 0.0252(14) 0.0301(15) 0.0323(15) -0.0067(12) -0.0006(12) -0.0116(13)
C9 0.0193(13) 0.0330(16) 0.0316(15) -0.0058(12) -0.0020(12) -0.0110(12)
C10 0.0198(13) 0.0240(14) 0.0301(15) -0.0038(12) 0.0008(12) -0.0009(11)
C11 0.0178(13) 0.0282(15) 0.0269(14) -0.0062(12) 0.0045(11) -0.0025(11)
C12 0.0315(17) 0.0403(19) 0.0430(18) -0.0172(15) 0.0047(15) 0.0027(15)
C13 0.0236(15) 0.049(2) 0.0305(16) -0.0020(14) 0.0071(13) -0.0109(14)
Ni2 0.01830(17) 0.02273(18) 0.01817(17) -0.00369(13) 0.00158(13) -0.00627(14)
S4 0.0285(4) 0.0250(4) 0.0249(3) -0.0044(3) 0.0039(3) -0.0031(3)
S3 0.0195(3) 0.0231(3) 0.0220(3) -0.0025(3) 0.0009(3) -0.0069(3)
O3 0.0259(10) 0.0252(11) 0.0408(12) -0.0039(9) -0.0005(9) -0.0120(9)
O4 0.0332(11) 0.0324(11) 0.0222(10) -0.0030(8) 0.0023(9) -0.0095(9)
N4 0.0245(12) 0.0320(13) 0.0216(11) -0.0031(10) -0.0007(10) -0.0134(11)
N3 0.0190(11) 0.0285(12) 0.0229(11) -0.0078(9) 0.0025(9) -0.0082(10)
C14 0.0306(15) 0.0229(14) 0.0318(15) -0.0026(12) -0.0031(13) -0.0027(12)
C15 0.0313(17) 0.044(2) 0.0414(19) -0.0016(16) -0.0076(15) -0.0020(15)
C16 0.051(2) 0.0270(17) 0.048(2) -0.0072(15) -0.0016(17) -0.0066(16)
C17 0.0370(17) 0.0253(15) 0.0293(15) 0.0038(12) -0.0029(13) -0.0124(13)
C18 0.0299(15) 0.0420(18) 0.0228(14) -0.0039(13) -0.0052(12) -0.0148(14)
C19 0.0329(16) 0.0402(18) 0.0240(14) -0.0082(13) -0.0022(13) -0.0133(14)
C20 0.0242(14) 0.0320(16) 0.0319(15) -0.0138(12) 0.0036(12) -0.0101(12)
C21 0.0270(15) 0.0411(18) 0.0257(14) -0.0027(13) 0.0024(12) -0.0166(14)
C22 0.0210(14) 0.0414(18) 0.0279(14) -0.0054(13) 0.0079(12) -0.0134(13)
C23 0.0197(13) 0.0289(15) 0.0362(16) -0.0091(13) 0.0019(12) -0.0014(12)
C24 0.0186(13) 0.0272(15) 0.0291(14) -0.0030(12) -0.0008(11) -0.0042(12)
C25 0.0226(14) 0.0432(18) 0.0352(16) -0.0087(14) -0.0018(13) -0.0134(14)
C26 0.0359(18) 0.0321(17) 0.0424(18) 0.0049(14) -0.0055(15) -0.0017(14)
Cl1 0.0740(7) 0.0375(5) 0.0683(7) 0.0044(5) 0.0093(6) -0.0123(5)
Cl2 0.0626(7) 0.0653(7) 0.0640(7) -0.0128(5) -0.0003(5) -0.0056(6)
C27 0.040(2) 0.0339(19) 0.082(3) -0.0137(19) 0.004(2) -0.0080(16)
Cl3 0.0577(6) 0.0659(7) 0.0937(9) 0.0126(7) -0.0209(6) -0.0196(6)
Cl4 0.1653(16) 0.0889(11) 0.0826(9) 0.0084(8) -0.0424(10) -0.0680(11)
C28 0.068(3) 0.135(5) 0.072(3) -0.034(3) 0.009(3) -0.051(3)
Cl5 0.0876(9) 0.0704(8) 0.0990(10) -0.0420(7) -0.0119(8) 0.0118(7)
Cl6 0.043(2) 0.137(7) 0.089(5) -0.059(4) -0.006(2) 0.004(3)
C29 0.055(2) 0.051(2) 0.081(3) -0.030(2) -0.011(2) -0.007(2)
Cl6A 0.047(2) 0.152(9) 0.199(10) -0.129(7) 0.016(4) -0.029(3)

loop_
_atom_type_symbol
_atom_type_description
_atom_type_scat_dispersion_real
_atom_type_scat_dispersion_imag
_atom_type_scat_source
C C 0.0033 0.0016 'International Tables Vol C Tables 4.2.6.8 and 6.1.1.4'
H H 0.0000 0.0000 'International Tables Vol C Tables 4.2.6.8 and 6.1.1.4'
Cl Cl 0.1484 0.1585 'International Tables Vol C Tables 4.2.6.8 and 6.1.1.4'
N N 0.0061 0.0033 'International Tables Vol C Tables 4.2.6.8 and 6.1.1.4'
Ni Ni 0.3393 1.1124 'International Tables Vol C Tables 4.2.6.8 and 6.1.1.4'
O O 0.0106 0.0060 'International Tables Vol C Tables 4.2.6.8 and 6.1.1.4'
S S 0.1246 0.1234 'International Tables Vol C Tables 4.2.6.8 and 6.1.1.4'

loop_
_geom_angle_atom_site_label_1
_geom_angle_atom_site_label_2
_geom_angle_atom_site_label_3
_geom_angle
_geom_angle_site_symmetry_1
_geom_angle_site_symmetry_3
_geom_angle_publ_flag
S1 Ni1 S2 96.04(4) . . ?
N2 Ni1 S2 92.54(7) . . ?
N2 Ni1 S1 171.35(7) . . ?
N2 Ni1 N1 83.58(10) . . ?
N1 Ni1 S2 175.65(7) . . ?
N1 Ni1 S1 87.89(7) . . ?
C1 S2 Ni1 99.93(10) . . ?
O1 S1 Ni1 110.58(9) . . ?
O1 S1 C11 105.51(13) . . ?
O2 S1 Ni1 120.84(10) . . ?
O2 S1 O1 113.75(13) . . ?
O2 S1 C11 107.03(13) . . ?
C11 S1 Ni1 96.45(10) . . ?
C4 N2 Ni1 112.04(17) . . ?
C4 N2 C5 112.0(2) . . ?
C4 N2 C8 110.5(2) . . ?
C5 N2 Ni1 106.80(16) . . ?
C5 N2 C8 109.2(2) . . ?
C8 N2 Ni1 106.01(17) . . ?
C7 N1 Ni1 106.02(17) . . ?
C9 N1 Ni1 105.58(17) . . ?
C9 N1 C7 110.0(2) . . ?
C10 N1 Ni1 114.51(17) . . ?
C10 N1 C7 108.8(2) . . ?
C10 N1 C9 111.8(2) . . ?
C2 C1 S2 110.6(2) . . ?
C3 C1 S2 108.7(2) . . ?
C3 C1 C2 108.7(3) . . ?
C3 C1 C4 107.8(3) . . ?
C4 C1 S2 107.33(19) . . ?
C4 C1 C2 113.6(3) . . ?
C1 C2 H2A 109.5 . . ?
C1 C2 H2B 109.5 . . ?
C1 C2 H2C 109.5 . . ?
H2A C2 H2B 109.5 . . ?
H2A C2 H2C 109.5 . . ?
H2B C2 H2C 109.5 . . ?
C1 C3 H3A 109.5 . . ?
C1 C3 H3B 109.5 . . ?
C1 C3 H3C 109.5 . . ?
H3A C3 H3B 109.5 . . ?
H3A C3 H3C 109.5 . . ?
H3B C3 H3C 109.5 . . ?
N2 C4 C1 114.2(2) . . ?
N2 C4 H4A 108.7 . . ?
N2 C4 H4B 108.7 . . ?
C1 C4 H4A 108.7 . . ?
C1 C4 H4B 108.7 . . ?
H4A C4 H4B 107.6 . . ?
N2 C5 H5A 109.1 . . ?
N2 C5 H5B 109.1 . . ?
N2 C5 C6 112.4(2) . . ?
H5A C5 H5B 107.9 . . ?
C6 C5 H5A 109.1 . . ?
C6 C5 H5B 109.1 . . ?
C5 C6 H6A 108.3 . . ?
C5 C6 H6B 108.3 . . ?
C5 C6 C7 116.1(2) . . ?
H6A C6 H6B 107.4 . . ?
C7 C6 H6A 108.3 . . ?
C7 C6 H6B 108.3 . . ?
N1 C7 C6 112.3(2) . . ?
N1 C7 H7A 109.1 . . ?
N1 C7 H7B 109.1 . . ?
C6 C7 H7A 109.1 . . ?
C6 C7 H7B 109.1 . . ?
H7A C7 H7B 107.9 . . ?
N2 C8 H8A 109.6 . . ?
N2 C8 H8B 109.6 . . ?
N2 C8 C9 110.3(2) . . ?
H8A C8 H8B 108.1 . . ?
C9 C8 H8A 109.6 . . ?
C9 C8 H8B 109.6 . . ?
N1 C9 C8 110.6(2) . . ?
N1 C9 H9A 109.5 . . ?
N1 C9 H9B 109.5 . . ?
C8 C9 H9A 109.5 . . ?
C8 C9 H9B 109.5 . . ?
H9A C9 H9B 108.1 . . ?
N1 C10 H10A 109.1 . . ?
N1 C10 H10B 109.1 . . ?
N1 C10 C11 112.5(2) . . ?
H10A C10 H10B 107.8 . . ?
C11 C10 H10A 109.1 . . ?
C11 C10 H10B 109.1 . . ?
C10 C11 S1 102.92(18) . . ?
C10 C11 C13 112.7(2) . . ?
C12 C11 S1 109.8(2) . . ?
C12 C11 C10 111.7(3) . . ?
C12 C11 C13 111.7(2) . . ?
C13 C11 S1 107.5(2) . . ?
C11 C12 H12A 109.5 . . ?
C11 C12 H12B 109.5 . . ?
C11 C12 H12C 109.5 . . ?
H12A C12 H12B 109.5 . . ?
H12A C12 H12C 109.5 . . ?
H12B C12 H12C 109.5 . . ?
C11 C13 H13A 109.5 . . ?
C11 C13 H13B 109.5 . . ?
C11 C13 H13C 109.5 . . ?
H13A C13 H13B 109.5 . . ?
H13A C13 H13C 109.5 . . ?
H13B C13 H13C 109.5 . . ?
S3 Ni2 S4 95.98(4) . . ?
N4 Ni2 S4 92.22(8) . . ?
N4 Ni2 S3 171.78(8) . . ?
N4 Ni2 N3 83.74(10) . . ?
N3 Ni2 S4 175.92(7) . . ?
N3 Ni2 S3 88.07(8) . . ?
C14 S4 Ni2 100.68(10) . . ?
O3 S3 Ni2 110.65(9) . . ?
O3 S3 C24 106.00(13) . . ?
O4 S3 Ni2 120.76(9) . . ?
O4 S3 O3 113.44(12) . . ?
O4 S3 C24 107.23(13) . . ?
C24 S3 Ni2 96.24(10) . . ?
C17 N4 Ni2 111.74(18) . . ?
C17 N4 C21 109.8(2) . . ?
C18 N4 Ni2 106.56(17) . . ?
C18 N4 C17 112.7(2) . . ?
C18 N4 C21 109.7(2) . . ?
C21 N4 Ni2 106.14(18) . . ?
C20 N3 Ni2 106.39(16) . . ?
C20 N3 C22 109.9(2) . . ?
C20 N3 C23 108.9(2) . . ?
C22 N3 Ni2 105.50(17) . . ?
C22 N3 C23 111.8(2) . . ?
C23 N3 Ni2 114.17(17) . . ?
C15 C14 S4 110.8(2) . . ?
C15 C14 C16 108.0(3) . . ?
C16 C14 S4 108.5(2) . . ?
C17 C14 S4 107.3(2) . . ?
C17 C14 C15 114.5(3) . . ?
C17 C14 C16 107.6(3) . . ?
C14 C15 H15A 109.5 . . ?
C14 C15 H15B 109.5 . . ?
C14 C15 H15C 109.5 . . ?
H15A C15 H15B 109.5 . . ?
H15A C15 H15C 109.5 . . ?
H15B C15 H15C 109.5 . . ?
C14 C16 H16A 109.5 . . ?
C14 C16 H16B 109.5 . . ?
C14 C16 H16C 109.5 . . ?
H16A C16 H16B 109.5 . . ?
H16A C16 H16C 109.5 . . ?
H16B C16 H16C 109.5 . . ?
N4 C17 C14 114.6(2) . . ?
N4 C17 H17A 108.6 . . ?
N4 C17 H17B 108.6 . . ?
C14 C17 H17A 108.6 . . ?
C14 C17 H17B 108.6 . . ?
H17A C17 H17B 107.6 . . ?
N4 C18 H18A 109.1 . . ?
N4 C18 H18B 109.1 . . ?
N4 C18 C19 112.4(2) . . ?
H18A C18 H18B 107.9 . . ?
C19 C18 H18A 109.1 . . ?
C19 C18 H18B 109.1 . . ?
C18 C19 H19A 108.1 . . ?
C18 C19 H19B 108.1 . . ?
H19A C19 H19B 107.3 . . ?
C20 C19 C18 116.8(2) . . ?
C20 C19 H19A 108.1 . . ?
C20 C19 H19B 108.1 . . ?
N3 C20 C19 112.3(2) . . ?
N3 C20 H20A 109.1 . . ?
N3 C20 H20B 109.1 . . ?
C19 C20 H20A 109.1 . . ?
C19 C20 H20B 109.1 . . ?
H20A C20 H20B 107.9 . . ?
N4 C21 H21A 109.6 . . ?
N4 C21 H21B 109.6 . . ?
N4 C21 C22 110.4(2) . . ?
H21A C21 H21B 108.1 . . ?
C22 C21 H21A 109.6 . . ?
C22 C21 H21B 109.6 . . ?
N3 C22 C21 110.4(2) . . ?
N3 C22 H22A 109.6 . . ?
N3 C22 H22B 109.6 . . ?
C21 C22 H22A 109.6 . . ?
C21 C22 H22B 109.6 . . ?
H22A C22 H22B 108.1 . . ?
N3 C23 H23A 109.1 . . ?
N3 C23 H23B 109.1 . . ?
N3 C23 C24 112.3(2) . . ?
H23A C23 H23B 107.9 . . ?
C24 C23 H23A 109.1 . . ?
C24 C23 H23B 109.1 . . ?
C23 C24 S3 103.25(19) . . ?
C23 C24 C25 113.7(2) . . ?
C23 C24 C26 110.6(3) . . ?
C25 C24 S3 106.9(2) . . ?
C26 C24 S3 110.2(2) . . ?
C26 C24 C25 111.8(2) . . ?
C24 C25 H25A 109.5 . . ?
C24 C25 H25B 109.5 . . ?
C24 C25 H25C 109.5 . . ?
H25A C25 H25B 109.5 . . ?
H25A C25 H25C 109.5 . . ?
H25B C25 H25C 109.5 . . ?
C24 C26 H26A 109.5 . . ?
C24 C26 H26B 109.5 . . ?
C24 C26 H26C 109.5 . . ?
H26A C26 H26B 109.5 . . ?
H26A C26 H26C 109.5 . . ?
H26B C26 H26C 109.5 . . ?
Cl1 C27 Cl2 111.3(2) . . ?
Cl1 C27 H27A 109.4 . . ?
Cl1 C27 H27B 109.4 . . ?
Cl2 C27 H27A 109.4 . . ?
Cl2 C27 H27B 109.4 . . ?
H27A C27 H27B 108.0 . . ?
Cl3 C28 H28A 108.5 . . ?
Cl3 C28 H28B 108.5 . . ?
Cl4 C28 Cl3 115.2(3) . . ?
Cl4 C28 H28A 108.5 . . ?
Cl4 C28 H28B 108.5 . . ?
H28A C28 H28B 107.5 . . ?
Cl5 C29 H29A 107.9 . . ?
Cl5 C29 H29B 107.9 . . ?
Cl5 C29 H29C 110.4 . . ?
Cl5 C29 H29D 110.4 . . ?
Cl6 C29 Cl5 117.7(6) . . ?
Cl6 C29 H29A 107.9 . . ?
Cl6 C29 H29B 107.9 . . ?
H29A C29 H29B 107.2 . . ?
H29C C29 H29D 108.6 . . ?
Cl6A C29 Cl5 106.5(6) . . ?
Cl6A C29 H29C 110.4 . . ?
Cl6A C29 H29D 110.4 . . ?

loop_
_geom_bond_atom_site_label_1
_geom_bond_atom_site_label_2
_geom_bond_distance
_geom_bond_site_symmetry_2
_geom_bond_publ_flag
Ni1 S2 2.1344(12) . ?
Ni1 S1 2.1147(9) . ?
Ni1 N2 1.936(2) . ?
Ni1 N1 1.953(2) . ?
S2 C1 1.850(3) . ?
S1 O1 1.483(2) . ?
S1 O2 1.467(2) . ?
S1 C11 1.847(3) . ?
N2 C4 1.499(4) . ?
N2 C5 1.512(4) . ?
N2 C8 1.513(3) . ?
N1 C7 1.509(4) . ?
N1 C9 1.506(3) . ?
N1 C10 1.505(3) . ?
C1 C2 1.542(4) . ?
C1 C3 1.535(4) . ?
C1 C4 1.537(4) . ?
C2 H2A 0.9800 . ?
C2 H2B 0.9800 . ?
C2 H2C 0.9800 . ?
C3 H3A 0.9800 . ?
C3 H3B 0.9800 . ?
C3 H3C 0.9800 . ?
C4 H4A 0.9900 . ?
C4 H4B 0.9900 . ?
C5 H5A 0.9900 . ?
C5 H5B 0.9900 . ?
C5 C6 1.514(4) . ?
C6 H6A 0.9900 . ?
C6 H6B 0.9900 . ?
C6 C7 1.519(4) . ?
C7 H7A 0.9900 . ?
C7 H7B 0.9900 . ?
C8 H8A 0.9900 . ?
C8 H8B 0.9900 . ?
C8 C9 1.538(4) . ?
C9 H9A 0.9900 . ?
C9 H9B 0.9900 . ?
C10 H10A 0.9900 . ?
C10 H10B 0.9900 . ?
C10 C11 1.530(4) . ?
C11 C12 1.527(4) . ?
C11 C13 1.531(4) . ?
C12 H12A 0.9800 . ?
C12 H12B 0.9800 . ?
C12 H12C 0.9800 . ?
C13 H13A 0.9800 . ?
C13 H13B 0.9800 . ?
C13 H13C 0.9800 . ?
Ni2 S4 2.1355(11) . ?
Ni2 S3 2.1181(10) . ?
Ni2 N4 1.934(2) . ?
Ni2 N3 1.954(2) . ?
S4 C14 1.850(3) . ?
S3 O3 1.478(2) . ?
S3 O4 1.470(2) . ?
S3 C24 1.847(3) . ?
N4 C17 1.507(4) . ?
N4 C18 1.499(3) . ?
N4 C21 1.509(4) . ?
N3 C20 1.508(3) . ?
N3 C22 1.508(4) . ?
N3 C23 1.517(4) . ?
C14 C15 1.535(4) . ?
C14 C16 1.539(4) . ?
C14 C17 1.533(4) . ?
C15 H15A 0.9800 . ?
C15 H15B 0.9800 . ?
C15 H15C 0.9800 . ?
C16 H16A 0.9800 . ?
C16 H16B 0.9800 . ?
C16 H16C 0.9800 . ?
C17 H17A 0.9900 . ?
C17 H17B 0.9900 . ?
C18 H18A 0.9900 . ?
C18 H18B 0.9900 . ?
C18 C19 1.524(4) . ?
C19 H19A 0.9900 . ?
C19 H19B 0.9900 . ?
C19 C20 1.521(4) . ?
C20 H20A 0.9900 . ?
C20 H20B 0.9900 . ?
C21 H21A 0.9900 . ?
C21 H21B 0.9900 . ?
C21 C22 1.543(4) . ?
C22 H22A 0.9900 . ?
C22 H22B 0.9900 . ?
C23 H23A 0.9900 . ?
C23 H23B 0.9900 . ?
C23 C24 1.522(4) . ?
C24 C25 1.532(4) . ?
C24 C26 1.531(4) . ?
C25 H25A 0.9800 . ?
C25 H25B 0.9800 . ?
C25 H25C 0.9800 . ?
C26 H26A 0.9800 . ?
C26 H26B 0.9800 . ?
C26 H26C 0.9800 . ?
Cl1 C27 1.758(4) . ?
Cl2 C27 1.767(4) . ?
C27 H27A 0.9900 . ?
C27 H27B 0.9900 . ?
Cl3 C28 1.732(4) . ?
Cl4 C28 1.693(5) . ?
C28 H28A 0.9900 . ?
C28 H28B 0.9900 . ?
Cl5 C29 1.744(4) . ?
Cl6 C29 1.737(9) . ?
C29 H29A 0.9900 . ?
C29 H29B 0.9900 . ?
C29 H29C 0.9900 . ?
C29 H29D 0.9900 . ?
C29 Cl6A 1.739(8) . ?

loop_
_geom_torsion_atom_site_label_1
_geom_torsion_atom_site_label_2
_geom_torsion_atom_site_label_3
_geom_torsion_atom_site_label_4
_geom_torsion
_geom_torsion_site_symmetry_1
_geom_torsion_site_symmetry_2
_geom_torsion_site_symmetry_3
_geom_torsion_site_symmetry_4
_geom_torsion_publ_flag
Ni1 S2 C1 C2 -98.8(2) . . . . ?
Ni1 S2 C1 C3 142.0(2) . . . . ?
Ni1 S2 C1 C4 25.6(2) . . . . ?
Ni1 S1 C11 C10 50.25(19) . . . . ?
Ni1 S1 C11 C12 169.4(2) . . . . ?
Ni1 S1 C11 C13 -68.93(19) . . . . ?
Ni1 N2 C4 C1 37.3(3) . . . . ?
Ni1 N2 C5 C6 69.4(2) . . . . ?
Ni1 N2 C8 C9 -32.3(3) . . . . ?
Ni1 N1 C7 C6 -70.0(2) . . . . ?
Ni1 N1 C9 C8 32.5(3) . . . . ?
Ni1 N1 C10 C11 16.5(3) . . . . ?
S2 C1 C4 N2 -41.3(3) . . . . ?
O1 S1 C11 C10 -63.2(2) . . . . ?
O1 S1 C11 C12 55.9(2) . . . . ?
O1 S1 C11 C13 177.58(19) . . . . ?
O2 S1 C11 C10 175.29(18) . . . . ?
O2 S1 C11 C12 -65.6(2) . . . . ?
O2 S1 C11 C13 56.1(2) . . . . ?
N2 C5 C6 C7 -49.4(3) . . . . ?
N2 C8 C9 N1 -0.3(3) . . . . ?
N1 C10 C11 S1 -45.0(3) . . . . ?
N1 C10 C11 C12 -162.8(2) . . . . ?
N1 C10 C11 C13 70.5(3) . . . . ?
C2 C1 C4 N2 81.3(3) . . . . ?
C3 C1 C4 N2 -158.2(2) . . . . ?
C4 N2 C5 C6 -167.6(2) . . . . ?
C4 N2 C8 C9 -153.9(2) . . . . ?
C5 N2 C4 C1 -82.7(3) . . . . ?
C5 N2 C8 C9 82.4(3) . . . . ?
C5 C6 C7 N1 50.2(3) . . . . ?
C7 N1 C9 C8 -81.5(3) . . . . ?
C7 N1 C10 C11 134.9(2) . . . . ?
C8 N2 C4 C1 155.3(2) . . . . ?
C8 N2 C5 C6 -44.8(3) . . . . ?
C9 N1 C7 C6 43.7(3) . . . . ?
C9 N1 C10 C11 -103.4(3) . . . . ?
C10 N1 C7 C6 166.4(2) . . . . ?
C10 N1 C9 C8 157.6(2) . . . . ?
Ni2 S4 C14 C15 102.9(2) . . . . ?
Ni2 S4 C14 C16 -138.7(2) . . . . ?
Ni2 S4 C14 C17 -22.7(2) . . . . ?
Ni2 S3 C24 C23 -50.53(19) . . . . ?
Ni2 S3 C24 C25 69.64(19) . . . . ?
Ni2 S3 C24 C26 -168.7(2) . . . . ?
Ni2 N4 C17 C14 -38.7(3) . . . . ?
Ni2 N4 C18 C19 -69.3(3) . . . . ?
Ni2 N4 C21 C22 31.9(3) . . . . ?
Ni2 N3 C20 C19 68.4(2) . . . . ?
Ni2 N3 C22 C21 -32.6(3) . . . . ?
Ni2 N3 C23 C24 -17.1(3) . . . . ?
S4 C14 C17 N4 39.9(3) . . . . ?
O3 S3 C24 C23 63.1(2) . . . . ?
O3 S3 C24 C25 -176.76(19) . . . . ?
O3 S3 C24 C26 -55.1(2) . . . . ?
O4 S3 C24 C23 -175.46(19) . . . . ?
O4 S3 C24 C25 -55.3(2) . . . . ?
O4 S3 C24 C26 66.4(2) . . . . ?
N4 C18 C19 C20 48.2(4) . . . . ?
N4 C21 C22 N3 0.7(3) . . . . ?
N3 C23 C24 S3 45.6(3) . . . . ?
N3 C23 C24 C25 -69.8(3) . . . . ?
N3 C23 C24 C26 163.5(2) . . . . ?
C15 C14 C17 N4 -83.4(3) . . . . ?
C16 C14 C17 N4 156.5(2) . . . . ?
C17 N4 C18 C19 167.8(2) . . . . ?
C17 N4 C21 C22 152.8(2) . . . . ?
C18 N4 C17 C14 81.3(3) . . . . ?
C18 N4 C21 C22 -82.8(3) . . . . ?
C18 C19 C20 N3 -48.0(3) . . . . ?
C20 N3 C22 C21 81.7(3) . . . . ?
C20 N3 C23 C24 -135.9(2) . . . . ?
C21 N4 C17 C14 -156.2(2) . . . . ?
C21 N4 C18 C19 45.2(3) . . . . ?
C22 N3 C20 C19 -45.4(3) . . . . ?
C22 N3 C23 C24 102.5(3) . . . . ?
C23 N3 C20 C19 -168.1(2) . . . . ?
C23 N3 C22 C21 -157.2(2) . . . . ?
